data_4073174
loop_
_publ_author_name
'Patra, Sanjib K.'
'Bera, Jitendra K.'

_publ_section_title
;
 C&#x2212;C Bond Forming Reaction through Aldol-Type Addition Mediated by
 a [Ru2(CO)4]2+Core
;
_journal_issue 10
_journal_name_full Organometallics
_journal_page_first 2598
_journal_paper_doi 10.1021/om070139j
_journal_volume 26
_journal_year 2007
_chemical_formula_sum 'C31 H32 B2 F8 N4 O7 Ru2'
_chemical_formula_weight 948.37
_chemical_name_systematic
; 
 ? 
;
_space_group_IT_number 13
_symmetry_cell_setting monoclinic
_symmetry_space_group_name_Hall '-P 2yc'
_symmetry_space_group_name_H-M 'P 1 2/c 1'
_atom_sites_solution_hydrogens geom
_atom_sites_solution_primary direct
_atom_sites_solution_secondary difmap
_audit_creation_method SHELXL-97
_cell_angle_alpha 90.00
_cell_angle_beta 123.243(16)
_cell_angle_gamma 90.00
_cell_formula_units_Z 2
_cell_length_a 12.590(5)
_cell_length_b 8.383(3)
_cell_length_c 20.993(6)
_cell_measurement_temperature 100(2)
_cell_volume 1853.1(12)
_computing_cell_refinement 'Bruker SAINT'
_computing_data_collection 'Bruker APEX'
_computing_data_reduction 'Bruker SAINT'
_computing_molecular_graphics ORTEP
_computing_publication_material ciftab
_computing_structure_refinement 'SHELXL-97 (Sheldrick, 1997)'
_computing_structure_solution 'SHELXS-97 (Sheldrick, 1990)'
_diffrn_ambient_temperature 100(2)
_diffrn_measured_fraction_theta_full 0.992
_diffrn_measured_fraction_theta_max 0.992
_diffrn_measurement_device_type 'Bruker SMART APEX'
_diffrn_measurement_method 'omega scans'
_diffrn_radiation_monochromator graphite
_diffrn_radiation_source 'fine-focus sealed tube'
_diffrn_radiation_type MoK\a
_diffrn_radiation_wavelength 0.71073
_diffrn_reflns_av_R_equivalents 0.0988
_diffrn_reflns_av_sigmaI/netI 0.1187
_diffrn_reflns_limit_h_max 14
_diffrn_reflns_limit_h_min -14
_diffrn_reflns_limit_k_max 8
_diffrn_reflns_limit_k_min -9
_diffrn_reflns_limit_l_max 24
_diffrn_reflns_limit_l_min -13
_diffrn_reflns_number 8774
_diffrn_reflns_theta_full 24.71
_diffrn_reflns_theta_max 24.71
_diffrn_reflns_theta_min 2.32
_exptl_absorpt_coefficient_mu 0.905
_exptl_absorpt_correction_T_max 0.8397
_exptl_absorpt_correction_T_min 0.8257
_exptl_absorpt_correction_type multi-scan
_exptl_absorpt_process_details SADABS
_exptl_crystal_colour yellow
_exptl_crystal_density_diffrn 1.700
_exptl_crystal_density_method 'not measured'
_exptl_crystal_description block
_exptl_crystal_F_000 944
_exptl_crystal_size_max 0.22
_exptl_crystal_size_mid 0.20
_exptl_crystal_size_min 0.20
_refine_diff_density_max 2.360
_refine_diff_density_min -2.870
_refine_diff_density_rms 0.261
_refine_ls_extinction_method none
_refine_ls_goodness_of_fit_ref 0.982
_refine_ls_hydrogen_treatment constr
_refine_ls_matrix_type full
_refine_ls_number_parameters 237
_refine_ls_number_reflns 3140
_refine_ls_number_restraints 6
_refine_ls_restrained_S_all 0.982
_refine_ls_R_factor_all 0.1183
_refine_ls_R_factor_gt 0.0833
_refine_ls_shift/su_max 0.006
_refine_ls_shift/su_mean 0.003
_refine_ls_structure_factor_coef Fsqd
_refine_ls_weighting_details 'calc w=1/[\s^2^(Fo^2^)+(0.1336P)^2^+0.0000P] where P=(Fo^2^+2Fc^2^)/3'
_refine_ls_weighting_scheme calc
_refine_ls_wR_factor_gt 0.1955
_refine_ls_wR_factor_ref 0.2143
_reflns_number_gt 2079
_reflns_number_total 3140
_reflns_threshold_expression >2sigma(I)
_cod_data_source_file om070139jsi20070307_094107.cif
_cod_data_source_block compound2
_cod_depositor_comments
;
The following automatic conversions were performed:

'_symmetry_cell_setting' value 'Monoclinic' changed to 'monoclinic'
according to /home/saulius/struct/CIF-dictionaries/cif_core.dic
dictionary named 'cif_core.dic' version 2.4.1 from 2010-06-29.

Automatic conversion script
Id: cif_fix_values 1715 2011-07-08 13:25:40Z adriana 
;
_cod_original_cell_volume 1853.1(11)
_cod_original_sg_symbol_H-M P2/c
_cod_database_code 4073174

loop_
_symmetry_equiv_pos_as_xyz
'x, y, z'
'-x, y, -z+1/2'
'-x, -y, -z'
'x, -y, z-1/2'

loop_
_atom_site_label
_atom_site_type_symbol
_atom_site_fract_x
_atom_site_fract_y
_atom_site_fract_z
_atom_site_U_iso_or_equiv
_atom_site_adp_type
_atom_site_occupancy
_atom_site_symmetry_multiplicity
_atom_site_calc_flag
_atom_site_refinement_flags
Ru1 Ru -0.42311(7) -0.05132(9) -0.67596(4) 0.0187(3) Uani 1 1 d .
O1 O -0.6100(7) 0.1224(8) -0.6556(4) 0.0275(16) Uani 1 1 d .
O2 O -0.3170(7) 0.2688(9) -0.6727(4) 0.0349(19) Uani 1 1 d .
O3 O -0.2800(6) -0.1130(8) -0.5536(4) 0.0234(16) Uani 1 1 d .
N2 N -0.3031(8) -0.1757(9) -0.7014(4) 0.0208(18) Uani 1 1 d .
N1 N -0.5217(8) -0.2750(9) -0.6870(5) 0.0205(18) Uani 1 1 d .
C1 C -0.5388(10) 0.0562(12) -0.6620(5) 0.027(2) Uani 1 1 d .
C2 C -0.3522(9) 0.1455(12) -0.6721(5) 0.021(2) Uani 1 1 d .
C14 C -0.2725(9) -0.3943(11) -0.7649(5) 0.020(2) Uani 1 1 d .
C18 C -0.4694(9) -0.3883(11) -0.6341(5) 0.020(2) Uani 1 1 d .
C13 C -0.1401(11) -0.3899(13) -0.7098(6) 0.032(3) Uani 1 1 d .
H13 H -0.0848 -0.4648 -0.7113 0.039 Uiso 1 1 calc R
C19 C -0.3280(10) -0.3909(11) -0.5777(5) 0.023(2) Uani 1 1 d .
H19A H -0.2865 -0.3810 -0.6061 0.028 Uiso 1 1 calc R
H19B H -0.3046 -0.4965 -0.5524 0.028 Uiso 1 1 calc R
C20 C -0.2737(10) -0.2637(11) -0.5164(5) 0.023(2) Uani 1 1 d .
C12 C -0.0936(10) -0.2758(13) -0.6545(6) 0.028(3) Uani 1 1 d .
H12 H -0.0048 -0.2659 -0.6184 0.034 Uiso 1 1 calc R
C17 C -0.5427(10) -0.5076(13) -0.6281(6) 0.029(3) Uani 1 1 d .
H17 H -0.5026 -0.5875 -0.5899 0.035 Uiso 1 1 calc R
C11 C -0.1781(9) -0.1744(12) -0.6518(5) 0.022(2) Uani 1 1 d .
H11 H -0.1443 -0.0987 -0.6116 0.027 Uiso 1 1 calc R
C16 C -0.6698(10) -0.5075(12) -0.6769(6) 0.024(2) Uani 1 1 d .
H16 H -0.7201 -0.5843 -0.6717 0.029 Uiso 1 1 calc R
C22 C -0.3494(11) -0.2485(14) -0.4803(6) 0.040(3) Uani 1 1 d .
H22A H -0.3118 -0.1651 -0.4412 0.060 Uiso 1 1 calc R
H22B H -0.3480 -0.3503 -0.4569 0.060 Uiso 1 1 calc R
H22C H -0.4373 -0.2200 -0.5194 0.060 Uiso 1 1 calc R
C21 C -0.1355(11) -0.2982(14) -0.4581(6) 0.041(3) Uani 1 1 d .
H21A H -0.0905 -0.3112 -0.4838 0.061 Uiso 1 1 calc R
H21B H -0.1281 -0.3964 -0.4306 0.061 Uiso 1 1 calc R
H21C H -0.0981 -0.2093 -0.4220 0.061 Uiso 1 1 calc R
F13 F 0.2014(7) -0.6476(7) -0.0911(4) 0.0486(18) Uani 1 1 d D
F12 F 0.3060(7) -0.8407(8) -0.1092(4) 0.055(2) Uani 1 1 d D
F11 F 0.1810(6) -0.9031(8) -0.0666(4) 0.052(2) Uani 1 1 d D
F14 F 0.3617(7) -0.7788(10) 0.0087(4) 0.069(2) Uani 1 1 d D
B1A B 0.2609(9) -0.7905(11) -0.0666(5) 0.027(3) Uani 1 1 d D
O1S O 0.0000 -0.3302(14) -0.2500 0.047(3) Uiso 1 2 d S
C1S C 0.0000 -0.1850(16) -0.2500 0.024(3) Uiso 1 2 d S
C2S C -0.0802(12) -0.0943(13) -0.2326(7) 0.037(3) Uiso 1 1 d .
H2S1 H -0.1269 -0.1681 -0.2204 0.056 Uiso 1 1 calc R
H2S2 H -0.1406 -0.0297 -0.2769 0.056 Uiso 1 1 calc R
H2S3 H -0.0270 -0.0243 -0.1890 0.056 Uiso 1 1 calc R
C15 C -0.6473(8) -0.2825(11) -0.7388(5) 0.016(2) Uani 1 1 d .

loop_
_atom_site_aniso_label
_atom_site_aniso_U_11
_atom_site_aniso_U_22
_atom_site_aniso_U_33
_atom_site_aniso_U_23
_atom_site_aniso_U_13
_atom_site_aniso_U_12
Ru1 0.0130(5) 0.0240(5) 0.0050(4) -0.0012(4) -0.0042(3) -0.0011(4)
O1 0.022(4) 0.028(4) 0.020(4) -0.005(3) 0.004(3) 0.001(3)
O2 0.039(5) 0.029(4) 0.019(4) -0.004(3) 0.004(4) -0.010(4)
O3 0.013(4) 0.034(4) 0.005(3) 0.000(3) -0.007(3) -0.004(3)
N2 0.025(5) 0.023(4) 0.012(4) -0.002(3) 0.008(4) -0.002(4)
N1 0.015(5) 0.028(4) 0.017(4) 0.000(4) 0.007(4) 0.001(3)
C1 0.026(6) 0.027(6) 0.005(4) -0.002(4) -0.005(4) -0.005(5)
C2 0.010(5) 0.032(6) 0.014(5) -0.010(5) 0.002(4) -0.005(4)
C14 0.020(6) 0.021(5) 0.011(5) 0.004(4) 0.003(4) -0.001(4)
C18 0.018(6) 0.022(5) 0.008(5) 0.000(4) 0.000(4) -0.003(4)
C13 0.029(7) 0.039(6) 0.016(5) 0.011(5) 0.004(5) 0.005(5)
C19 0.025(6) 0.019(5) 0.012(5) 0.002(4) 0.002(5) 0.000(4)
C20 0.022(6) 0.022(5) 0.011(5) 0.000(4) -0.001(5) -0.007(4)
C12 0.015(6) 0.049(7) 0.007(5) -0.002(5) -0.003(4) -0.007(5)
C17 0.029(7) 0.032(6) 0.015(5) -0.003(4) 0.004(5) -0.011(5)
C11 0.011(5) 0.026(5) 0.008(5) 0.004(4) -0.009(4) -0.001(4)
C16 0.029(6) 0.029(5) 0.012(5) -0.005(4) 0.010(5) -0.003(4)
C22 0.042(8) 0.045(7) 0.013(5) -0.013(5) 0.003(6) -0.018(6)
C21 0.035(7) 0.042(7) 0.009(5) 0.000(5) -0.011(5) -0.002(5)
F13 0.044(5) 0.028(4) 0.068(5) 0.005(4) 0.028(4) 0.004(3)
F12 0.069(6) 0.053(4) 0.036(4) 0.008(4) 0.024(4) 0.019(4)
F11 0.025(4) 0.046(4) 0.057(5) 0.020(4) 0.004(4) 0.002(3)
F14 0.039(5) 0.099(7) 0.021(4) -0.013(4) -0.015(3) -0.002(4)
B1A 0.018(7) 0.031(7) 0.015(6) -0.001(5) -0.003(5) 0.000(5)
C15 0.004(5) 0.027(5) 0.000(4) 0.000(4) -0.009(4) 0.002(4)

loop_
_atom_type_symbol
_atom_type_description
_atom_type_scat_dispersion_real
_atom_type_scat_dispersion_imag
_atom_type_scat_source
C C 0.0033 0.0016 'International Tables Vol C Tables 4.2.6.8 and 6.1.1.4'
H H 0.0000 0.0000 'International Tables Vol C Tables 4.2.6.8 and 6.1.1.4'
B B 0.0013 0.0007 'International Tables Vol C Tables 4.2.6.8 and 6.1.1.4'
F F 0.0171 0.0103 'International Tables Vol C Tables 4.2.6.8 and 6.1.1.4'
N N 0.0061 0.0033 'International Tables Vol C Tables 4.2.6.8 and 6.1.1.4'
O O 0.0106 0.0060 'International Tables Vol C Tables 4.2.6.8 and 6.1.1.4'
Ru Ru -1.2594 0.8363 'International Tables Vol C Tables 4.2.6.8 and 6.1.1.4'

loop_
_geom_angle_atom_site_label_1
_geom_angle_atom_site_label_2
_geom_angle_atom_site_label_3
_geom_angle
_geom_angle_site_symmetry_1
_geom_angle_site_symmetry_3
C2 Ru1 C1 87.8(4) . .
C2 Ru1 N2 93.2(4) . .
C1 Ru1 N2 175.3(4) . .
C2 Ru1 N1 175.4(4) . .
C1 Ru1 N1 89.1(4) . .
N2 Ru1 N1 89.6(3) . .
C2 Ru1 O3 95.1(3) . .
C1 Ru1 O3 97.9(3) . .
N2 Ru1 O3 86.5(3) . .
N1 Ru1 O3 88.7(3) . .
C2 Ru1 Ru1 94.4(3) . 2_453
C1 Ru1 Ru1 93.1(3) . 2_453
N2 Ru1 Ru1 82.3(2) . 2_453
N1 Ru1 Ru1 82.3(2) . 2_453
O3 Ru1 Ru1 165.67(18) . 2_453
C20 O3 Ru1 125.7(5) . .
C11 N2 C15 118.0(8) . 2_453
C11 N2 Ru1 119.8(7) . .
C15 N2 Ru1 121.0(6) 2_453 .
C18 N1 C15 117.8(8) . .
C18 N1 Ru1 122.1(7) . .
C15 N1 Ru1 118.3(6) . .
O1 C1 Ru1 178.1(9) . .
O2 C2 Ru1 175.4(9) . .
C16 C14 C15 117.1(9) 2_453 2_453
C16 C14 C13 123.2(10) 2_453 .
C15 C14 C13 119.7(9) 2_453 .
N1 C18 C17 122.1(9) . .
N1 C18 C19 119.9(8) . .
C17 C18 C19 117.9(9) . .
C12 C13 C14 118.5(10) . .
C12 C13 H13 120.7 . .
C14 C13 H13 120.7 . .
C18 C19 C20 116.6(9) . .
C18 C19 H19A 108.2 . .
C20 C19 H19A 108.2 . .
C18 C19 H19B 108.2 . .
C20 C19 H19B 108.2 . .
H19A C19 H19B 107.3 . .
O3 C20 C21 107.4(8) . .
O3 C20 C22 109.3(8) . .
C21 C20 C22 111.9(9) . .
O3 C20 C19 106.6(7) . .
C21 C20 C19 109.7(9) . .
C22 C20 C19 111.7(8) . .
C13 C12 C11 118.9(10) . .
C13 C12 H12 120.5 . .
C11 C12 H12 120.5 . .
C16 C17 C18 119.6(10) . .
C16 C17 H17 120.2 . .
C18 C17 H17 120.2 . .
N2 C11 C12 124.6(9) . .
N2 C11 H11 117.7 . .
C12 C11 H11 117.7 . .
C17 C16 C14 119.8(10) . 2_453
C17 C16 H16 120.1 . .
C14 C16 H16 120.1 2_453 .
C20 C22 H22A 109.5 . .
C20 C22 H22B 109.5 . .
H22A C22 H22B 109.5 . .
C20 C22 H22C 109.5 . .
H22A C22 H22C 109.5 . .
H22B C22 H22C 109.5 . .
C20 C21 H21A 109.5 . .
C20 C21 H21B 109.5 . .
H21A C21 H21B 109.5 . .
C20 C21 H21C 109.5 . .
H21A C21 H21C 109.5 . .
H21B C21 H21C 109.5 . .
F13 B1A F12 111.5(8) . .
F13 B1A F11 110.7(8) . .
F12 B1A F11 110.8(8) . .
F13 B1A F14 109.9(8) . .
F12 B1A F14 108.6(8) . .
F11 B1A F14 105.1(8) . .
O1S C1S C2S 121.4(6) . 2_554
O1S C1S C2S 121.4(6) . .
C2S C1S C2S 117.3(13) 2_554 .
C1S C2S H2S1 109.5 . .
C1S C2S H2S2 109.5 . .
H2S1 C2S H2S2 109.5 . .
C1S C2S H2S3 109.5 . .
H2S1 C2S H2S3 109.5 . .
H2S2 C2S H2S3 109.5 . .
N1 C15 N2 116.8(8) . 2_453
N1 C15 C14 123.2(8) . 2_453
N2 C15 C14 120.0(8) 2_453 2_453

loop_
_geom_bond_atom_site_label_1
_geom_bond_atom_site_label_2
_geom_bond_distance
_geom_bond_site_symmetry_2
Ru1 C2 1.856(11) .
Ru1 C1 1.867(12) .
Ru1 N2 2.131(8) .
Ru1 N1 2.189(8) .
Ru1 O3 2.244(6) .
Ru1 Ru1 2.6103(17) 2_453
O1 C1 1.124(12) .
O2 C2 1.128(12) .
O3 C20 1.465(11) .
N2 C11 1.328(12) .
N2 C15 1.380(12) 2_453
N1 C18 1.330(12) .
N1 C15 1.343(12) .
C14 C16 1.396(14) 2_453
C14 C15 1.411(13) 2_453
C14 C13 1.416(14) .
C18 C17 1.413(14) .
C18 C19 1.503(13) .
C13 C12 1.364(15) .
C13 H13 0.9500 .
C19 C20 1.515(13) .
C19 H19A 0.9900 .
C19 H19B 0.9900 .
C20 C21 1.508(15) .
C20 C22 1.513(15) .
C12 C11 1.388(14) .
C12 H12 0.9500 .
C17 C16 1.346(15) .
C17 H17 0.9500 .
C11 H11 0.9500 .
C16 C14 1.396(14) 2_453
C16 H16 0.9500 .
C22 H22A 0.9800 .
C22 H22B 0.9800 .
C22 H22C 0.9800 .
C21 H21A 0.9800 .
C21 H21B 0.9800 .
C21 H21C 0.9800 .
F13 B1A 1.355(10) .
F12 B1A 1.362(10) .
F11 B1A 1.380(10) .
F14 B1A 1.386(10) .
O1S C1S 1.218(17) .
C1S C2S 1.461(13) 2_554
C1S C2S 1.461(13) .
C2S H2S1 0.9800 .
C2S H2S2 0.9800 .
C2S H2S3 0.9800 .
C15 N2 1.380(12) 2_453
C15 C14 1.411(13) 2_453
